data_8100373
loop_
_publ_author_name
'Zhu, Hai-Liang'
'Zhang, Xian-Ming'
'Yu, Qi'
'Wang, Da-Qi'

_publ_section_title
;
Crystal structure of ethylenediaminesilver(I) perchlorate, C~2~H~8~N~2~Ag
(ClO~4~)
;
_journal_issue 3
_journal_name_full 'Zeitschrift f\"ur Kristallographie - New Crystal Structures'
_journal_page_first 307
_journal_page_last 308
_journal_volume 218
_journal_year 2003
_chemical_formula_structural 'C2 H8 Ag Cl N2 O4'
_chemical_formula_sum 'C2 H8 Ag Cl N2 O4'
_chemical_formula_weight 267.42
_space_group_IT_number 14
_symmetry_cell_setting monoclinic
_symmetry_space_group_name_Hall '-P 2yn'
_symmetry_space_group_name_H-M 'P 1 21/n 1'
_cell_angle_alpha 90.00
_cell_angle_beta 111.240(4)
_cell_angle_gamma 90.00
_cell_formula_units_Z 4
_cell_length_a 8.676(3)
_cell_length_b 9.869(3)
_cell_length_c 8.822(3)
_cell_measurement_temperature 293(2)
_cell_volume 704.0(4)
_diffrn_ambient_temperature 293(2)
_exptl_crystal_density_diffrn 2.523
_cod_depositor_comments
;
The following automatic conversions were performed:
'_symmetry_cell_setting' value 'Monoclinic' changed to 'monoclinic'
according to '/home/saulius/struct/CIF-dictionaries/cif_core.dic'
dictionary named 'cif_core.dic' version 2.4.1 from 2010-06-29.

Automatic conversion script
Id: cif_fix_enum 1527 2010-12-29 10:47:43Z saulius 
;
_cod_original_sg_symbol_H-M 'P 21/n'
_cod_original_formula_sum 'C2 H8 Ag1 Cl1 N2 O4'
_cod_database_code 8100373

loop_
_symmetry_equiv_pos_as_xyz
'x, y, z'
'-x+1/2, y+1/2, -z+1/2'
'-x, -y, -z'
'x-1/2, -y-1/2, z-1/2'

loop_
_atom_site_label
_atom_site_type_symbol
_atom_site_fract_x
_atom_site_fract_y
_atom_site_fract_z
_atom_site_U_iso_or_equiv
_atom_site_adp_type
_atom_site_occupancy
_atom_site_symmetry_multiplicity
_atom_site_Wyckoff_symbol
_atom_site_calc_flag
_atom_site_refinement_flags
_atom_site_disorder_assembly
_atom_site_disorder_group
Ag1 Ag 0.93162(4) 0.09156(4) 0.62484(4) 0.04555(15) Uani 1 4 e d . . .
Cl1 Cl 0.10217(11) 0.30944(10) 0.38525(12) 0.0346(2) Uani 1 4 e d . . .
N1 N 0.7141(5) 0.0949(4) 0.4071(5) 0.0412(9) Uani 1 4 e d . . .
N2 N 1.1399(5) 0.1016(5) 0.8503(5) 0.0402(9) Uani 1 4 e d . . .
O1 O 0.0965(4) 0.3449(4) 0.5392(4) 0.0648(10) Uani 1 4 e d . . .
O2 O 0.1973(4) 0.4076(3) 0.3399(4) 0.0623(10) Uani 1 4 e d . . .
O3 O 0.1759(4) 0.1807(4) 0.3945(5) 0.0733(11) Uani 1 4 e d . . .
O4 O -0.0615(3) 0.3063(4) 0.2650(4) 0.0608(10) Uani 1 4 e d . . .
C1 C 0.5732(5) 0.1687(5) 0.4224(6) 0.0399(11) Uani 1 4 e d . . .
C2 C 1.1131(6) 0.1871(5) 0.9752(6) 0.0401(11) Uani 1 4 e d . . .
H1 H 0.733(5) 0.136(5) 0.325(6) 0.050(15) Uiso 1 4 e d . . .
H2 H 0.692(6) -0.006(6) 0.385(6) 0.074(16) Uiso 1 4 e d . . .
H3 H 1.224(6) 0.134(5) 0.829(6) 0.054(15) Uiso 1 4 e d . . .
H4 H 1.156(6) 0.026(6) 0.881(6) 0.055(17) Uiso 1 4 e d . . .
H5 H 0.543(5) 0.125(4) 0.500(5) 0.034(12) Uiso 1 4 e d . . .
H6 H 0.487(6) 0.179(5) 0.328(6) 0.062(15) Uiso 1 4 e d . . .
H7 H 1.027(6) 0.154(5) 0.995(6) 0.055(14) Uiso 1 4 e d . . .
H8 H 1.200(6) 0.199(5) 1.057(6) 0.056(15) Uiso 1 4 e d . . .

loop_
_atom_site_aniso_label
_atom_site_aniso_U_11
_atom_site_aniso_U_22
_atom_site_aniso_U_33
_atom_site_aniso_U_23
_atom_site_aniso_U_13
_atom_site_aniso_U_12
Ag1 0.0428(2) 0.0452(2) 0.0424(2) -0.00158(18) 0.00797(15) 0.00416(17)
Cl1 0.0353(5) 0.0340(6) 0.0326(6) 0.0002(5) 0.0102(4) 0.0006(4)
N1 0.050(2) 0.035(2) 0.035(2) -0.001(2) 0.0118(18) 0.0010(19)
N2 0.037(2) 0.032(2) 0.049(2) 0.003(2) 0.0127(18) -0.001(2)
O1 0.082(2) 0.075(3) 0.0379(19) -0.0053(19) 0.0224(18) 0.002(2)
O2 0.068(2) 0.058(2) 0.069(2) -0.0018(19) 0.034(2) -0.0259(19)
O3 0.076(2) 0.040(2) 0.093(3) -0.002(2) 0.017(2) 0.017(2)
O4 0.0330(16) 0.092(3) 0.0447(19) 0.0028(19) -0.0015(14) -0.0045(18)
C1 0.038(3) 0.045(3) 0.033(2) 0.003(2) 0.008(2) -0.006(2)
C2 0.032(2) 0.049(3) 0.037(3) 0.001(2) 0.009(2) -0.005(2)

loop_
_geom_bond_atom_site_label_1
_geom_bond_atom_site_label_2
_geom_bond_distance
_geom_bond_site_symmetry_2
_geom_bond_publ_flag
Ag1 N1 2.151(4) . ?
Ag1 N2 2.151(4) . ?
Ag1 Ag1 3.3791(10) 3_756 ?
Cl1 O3 1.411(3) . ?
Cl1 O1 1.420(3) . ?
Cl1 O2 1.421(3) . ?
Cl1 O4 1.432(3) . ?
N1 C1 1.470(6) . ?
N2 C2 1.472(6) . ?
C1 C2 1.498(7) 4_565 ?
C2 C1 1.498(7) 4_666 ?
